data_7027748
loop_
_publ_author_name
'Adams, Harry'
'Bastida, Rufina'
'Fenton, David E.'
'Mac\'ias, Alejandro'
'Spey, Sharon E.'
'Valencia, Laura'

_publ_section_title
;
 Zinc and cadmium complexes of an 18-membered N4O2 oxaaza-Schiff base
 macrocycle and the corresponding reduced form&#x200A;&#x2020;
;
_journal_issue 23
_journal_name_full 'Journal of the Chemical Society, Dalton Transactions'
_journal_page_first 4131
_journal_paper_doi 10.1039/a906372b
_journal_year 1999
_chemical_formula_sum 'C27 H32 Cd Cl2 N6 O10'
_chemical_formula_weight 783.89
_chemical_name_systematic
; 
 ? 
;
_space_group_IT_number 19
_symmetry_cell_setting orthorhombic
_symmetry_space_group_name_Hall 'P 2ac 2ab'
_symmetry_space_group_name_H-M 'P 21 21 21'
_atom_sites_solution_hydrogens geom
_atom_sites_solution_primary direct
_atom_sites_solution_secondary difmap
_audit_creation_method SHELXL-97
_cell_angle_alpha 90.00
_cell_angle_beta 90.00
_cell_angle_gamma 90.00
_cell_formula_units_Z 4
_cell_length_a 8.7260(5)
_cell_length_b 10.5384(6)
_cell_length_c 34.657(2)
_cell_measurement_temperature 293(2)
_cell_volume 3187.0(3)
_computing_structure_refinement 'SHELXL-97 (Sheldrick, 1997)'
_computing_structure_solution 'SHELXS-97 (Sheldrick, 1990)'
_diffrn_ambient_temperature 293(2)
_diffrn_measured_fraction_theta_full 0.928
_diffrn_measured_fraction_theta_max 0.928
_diffrn_radiation_monochromator graphite
_diffrn_radiation_source 'fine-focus sealed tube'
_diffrn_radiation_type MoK\a
_diffrn_radiation_wavelength 0.71073
_diffrn_reflns_av_R_equivalents 0.0608
_diffrn_reflns_av_sigmaI/netI 0.0509
_diffrn_reflns_limit_h_max 10
_diffrn_reflns_limit_h_min -11
_diffrn_reflns_limit_k_max 13
_diffrn_reflns_limit_k_min -13
_diffrn_reflns_limit_l_max 43
_diffrn_reflns_limit_l_min -46
_diffrn_reflns_number 21043
_diffrn_reflns_theta_full 28.91
_diffrn_reflns_theta_max 28.91
_diffrn_reflns_theta_min 1.18
_exptl_absorpt_coefficient_mu 0.917
_exptl_absorpt_correction_T_max 0.8167
_exptl_absorpt_correction_T_min 0.7456
_exptl_absorpt_correction_type semi-empirical
_exptl_crystal_colour colourless
_exptl_crystal_density_diffrn 1.634
_exptl_crystal_density_method 'not measured'
_exptl_crystal_description block
_exptl_crystal_F_000 1592
_exptl_crystal_size_max 0.34
_exptl_crystal_size_mid 0.23
_exptl_crystal_size_min 0.23
_refine_diff_density_max 0.658
_refine_diff_density_min -0.324
_refine_diff_density_rms 0.075
_refine_ls_abs_structure_details 'Flack H D (1983), Acta Cryst. A39, 876-881'
_refine_ls_abs_structure_Flack -0.040(19)
_refine_ls_extinction_method none
_refine_ls_goodness_of_fit_ref 0.994
_refine_ls_hydrogen_treatment mixed
_refine_ls_matrix_type full
_refine_ls_number_parameters 445
_refine_ls_number_reflns 7601
_refine_ls_number_restraints 30
_refine_ls_restrained_S_all 0.997
_refine_ls_R_factor_all 0.0430
_refine_ls_R_factor_gt 0.0349
_refine_ls_shift/su_max 0.001
_refine_ls_shift/su_mean 0.000
_refine_ls_structure_factor_coef Fsqd
_refine_ls_weighting_details 'calc w=1/[\s^2^(Fo^2^)+(0.0471P)^2^+0.0000P] where P=(Fo^2^+2Fc^2^)/3'
_refine_ls_weighting_scheme calc
_refine_ls_wR_factor_gt 0.0731
_refine_ls_wR_factor_ref 0.0826
_reflns_number_gt 6621
_reflns_number_total 7601
_reflns_threshold_expression >2sigma(I)
_cod_data_source_file 906372bsup1.cif
_cod_data_source_block ifn20m
_cod_depositor_comments
;
The following automatic conversions were performed:
'_atom_site_symetry_multiplicity' tag replaced with
'_atom_site_symmetry_multiplicity'.

Automatic conversion script
Id: cif_correct_tags 1440 2010-10-19 06:21:57Z saulius 

The following automatic conversions were performed:

'_symmetry_cell_setting' value 'Orthorhombic' changed to
'orthorhombic' according to
/home/saulius/struct/CIF-dictionaries/cif_core.dic dictionary named
'cif_core.dic' version 2.4.2 from 2011-04-26.

Automatic conversion script
Id: cif_fix_values 1891 2012-01-12 08:04:46Z andrius 
;
_cod_original_sg_symbol_H-M P2(1)2(1)2(1)
_cod_database_code 7027748

loop_
_symmetry_equiv_pos_as_xyz
'x, y, z'
'-x+1/2, -y, z+1/2'
'-x, y+1/2, -z+1/2'
'x+1/2, -y+1/2, -z'

loop_
_atom_site_label
_atom_site_type_symbol
_atom_site_fract_x
_atom_site_fract_y
_atom_site_fract_z
_atom_site_U_iso_or_equiv
_atom_site_adp_type
_atom_site_occupancy
_atom_site_symmetry_multiplicity
_atom_site_calc_flag
_atom_site_refinement_flags
_atom_site_disorder_assembly
_atom_site_disorder_group
Cd1 Cd 0.42974(2) 0.40822(2) 0.370097(6) 0.03826(7) Uani 1 1 d . . .
N1 N 0.2648(3) 0.2606(2) 0.34218(8) 0.0357(5) Uani 1 1 d . . .
N2 N 0.5176(3) 0.3591(2) 0.30547(8) 0.0403(6) Uani 1 1 d . . .
H2 H 0.4656 0.4125 0.2895 0.048 Uiso 1 1 calc R . .
N3 N 0.5012(3) 0.5564(3) 0.41821(8) 0.0449(6) Uani 1 1 d . . .
H3 H 0.4115 0.5912 0.4265 0.054 Uiso 1 1 calc R . .
N4 N 0.2083(3) 0.3500(3) 0.41629(8) 0.0403(6) Uani 1 1 d . . .
H4 H 0.1805 0.4208 0.4296 0.048 Uiso 1 1 calc R . .
N5 N 0.6034(4) 0.2444(3) 0.39368(10) 0.0563(8) Uani 1 1 d . . .
N6 N 0.2855(4) 0.5822(3) 0.34306(10) 0.0586(8) Uani 1 1 d . . .
C1 C 0.3089(4) 0.2043(3) 0.30918(9) 0.0390(7) Uani 1 1 d . . .
C2 C 0.2122(4) 0.1217(3) 0.29026(10) 0.0459(8) Uani 1 1 d . . .
H2A H 0.2433 0.0833 0.2674 0.055 Uiso 1 1 calc R . .
C3 C 0.0701(4) 0.0961(3) 0.30520(9) 0.0480(7) Uani 1 1 d . . .
H3A H 0.0042 0.0401 0.2927 0.058 Uiso 1 1 calc R . .
C4 C 0.0261(4) 0.1546(3) 0.33907(10) 0.0451(8) Uani 1 1 d . . .
H4A H -0.0697 0.1384 0.3498 0.054 Uiso 1 1 calc R . .
C5 C 0.1252(3) 0.2371(3) 0.35674(9) 0.0376(7) Uani 1 1 d . . .
C6 C 0.0793(4) 0.3096(3) 0.39260(9) 0.0431(7) Uani 1 1 d . . .
H6A H 0.0212 0.3839 0.3850 0.052 Uiso 1 1 calc R . .
H6B H 0.0125 0.2564 0.4081 0.052 Uiso 1 1 calc R . .
C7 C 0.2709(4) 0.2602(3) 0.44288(9) 0.0399(7) Uani 1 1 d . . .
C8 C 0.2680(4) 0.1307(3) 0.43737(12) 0.0497(8) Uani 1 1 d . . .
H8 H 0.2181 0.0964 0.4161 0.060 Uiso 1 1 calc R . .
C9 C 0.3405(5) 0.0518(4) 0.46388(14) 0.0622(11) Uani 1 1 d . . .
H9 H 0.3361 -0.0357 0.4605 0.075 Uiso 1 1 calc R . .
C10 C 0.4167(5) 0.0996(4) 0.49426(12) 0.0677(10) Uani 1 1 d . . .
H10 H 0.4688 0.0457 0.5110 0.081 Uiso 1 1 calc R . .
C11 C 0.4176(5) 0.2291(4) 0.50060(11) 0.0610(9) Uani 1 1 d . . .
H11 H 0.4672 0.2623 0.5221 0.073 Uiso 1 1 calc R . .
C12 C 0.3448(4) 0.3089(3) 0.47505(10) 0.0460(8) Uani 1 1 d . . .
C13 C 0.4707(5) 0.5079(4) 0.48773(12) 0.0613(11) Uani 1 1 d . . .
H13A H 0.5226 0.4713 0.5098 0.074 Uiso 1 1 calc R . .
H13B H 0.4454 0.5951 0.4940 0.074 Uiso 1 1 calc R . .
C14 C 0.5761(5) 0.5059(4) 0.45377(10) 0.0538(8) Uani 1 1 d . . .
H14A H 0.6661 0.5565 0.4595 0.065 Uiso 1 1 calc R . .
H14B H 0.6095 0.4195 0.4491 0.065 Uiso 1 1 calc R . .
C15 C 0.5874(5) 0.6627(3) 0.40083(11) 0.0540(9) Uani 1 1 d . . .
H15A H 0.6254 0.7178 0.4211 0.065 Uiso 1 1 calc R . .
H15B H 0.5195 0.7121 0.3845 0.065 Uiso 1 1 calc R . .
C16 C 0.7201(4) 0.6150(3) 0.37719(12) 0.0570(10) Uani 1 1 d . . .
H16A H 0.7753 0.6852 0.3656 0.068 Uiso 1 1 calc R . .
H16B H 0.7905 0.5667 0.3931 0.068 Uiso 1 1 calc R . .
C17 C 0.7471(4) 0.4778(3) 0.32107(11) 0.0468(8) Uani 1 1 d . . .
C18 C 0.9016(4) 0.5098(4) 0.31623(12) 0.0590(10) Uani 1 1 d . . .
H18 H 0.9470 0.5725 0.3312 0.071 Uiso 1 1 calc R . .
C19 C 0.9851(4) 0.4451(5) 0.28837(13) 0.0643(12) Uani 1 1 d . . .
H19 H 1.0875 0.4659 0.2846 0.077 Uiso 1 1 calc R . .
C20 C 0.9208(5) 0.3519(4) 0.26650(12) 0.0608(10) Uani 1 1 d . . .
H20 H 0.9792 0.3092 0.2482 0.073 Uiso 1 1 calc R . .
C21 C 0.7652(4) 0.3204(4) 0.27172(11) 0.0554(9) Uani 1 1 d . . .
H21 H 0.7208 0.2565 0.2570 0.066 Uiso 1 1 calc R . .
C22 C 0.6789(4) 0.3849(3) 0.29880(10) 0.0432(7) Uani 1 1 d . . .
C23 C 0.4671(4) 0.2308(3) 0.29505(11) 0.0464(8) Uani 1 1 d . . .
H23A H 0.5372 0.1692 0.3060 0.056 Uiso 1 1 calc R . .
H23B H 0.4698 0.2215 0.2672 0.056 Uiso 1 1 calc R . .
C24 C 0.6503(4) 0.1521(4) 0.40502(12) 0.0534(9) Uani 1 1 d . . .
C25 C 0.7121(6) 0.0353(4) 0.42065(15) 0.0767(13) Uani 1 1 d . . .
H25A H 0.8171 0.0481 0.4279 0.115 Uiso 1 1 calc R . .
H25B H 0.7064 -0.0303 0.4015 0.115 Uiso 1 1 calc R . .
H25C H 0.6538 0.0106 0.4429 0.115 Uiso 1 1 calc R . .
C26 C 0.2446(4) 0.6835(4) 0.34114(12) 0.0529(9) Uani 1 1 d . . .
C27 C 0.1890(6) 0.8131(4) 0.33965(16) 0.0811(14) Uani 1 1 d . . .
H27A H 0.0911 0.8150 0.3270 0.122 Uiso 1 1 calc R . .
H27B H 0.2604 0.8646 0.3255 0.122 Uiso 1 1 calc R . .
H27C H 0.1788 0.8455 0.3654 0.122 Uiso 1 1 calc R . .
O1 O 0.3314(3) 0.4382(2) 0.48046(7) 0.0535(6) Uani 1 1 d . . .
O2 O 0.6530(3) 0.5353(2) 0.34784(8) 0.0522(6) Uani 1 1 d . . .
O3A O 0.7833(16) 0.8073(11) 0.2968(4) 0.123(5) Uani 0.601(16) 1 d PU A 1
O5A O 0.5275(11) 0.8448(19) 0.3047(4) 0.163(6) Uani 0.601(16) 1 d PU A 1
O6A O 0.7034(16) 0.9796(9) 0.3302(3) 0.113(4) Uani 0.601(16) 1 d PU A 1
O3B O 0.8056(15) 0.878(2) 0.3177(6) 0.133(7) Uani 0.399(16) 1 d PU A 2
O5B O 0.586(3) 0.7733(12) 0.2983(4) 0.128(7) Uani 0.399(16) 1 d PU A 2
O6B O 0.576(3) 0.9553(14) 0.3323(3) 0.122(7) Uani 0.399(16) 1 d PU A 2
O4 O 0.6633(5) 0.9663(3) 0.26589(10) 0.0940(12) Uani 1 1 d . A .
O7 O -0.0078(5) 0.8114(4) 0.42872(13) 0.1147(15) Uani 1 1 d . . .
O8 O 0.2394(5) 0.7407(4) 0.43578(16) 0.1175(16) Uani 1 1 d . . .
O9 O 0.0738(8) 0.7082(4) 0.48430(11) 0.1353(19) Uani 1 1 d . . .
O10 O 0.0522(4) 0.5954(3) 0.42657(11) 0.0929(10) Uani 1 1 d . . .
Cl1 Cl 0.66444(11) 0.89504(10) 0.30045(3) 0.0586(2) Uani 1 1 d . . .
Cl2 Cl 0.08275(13) 0.71438(8) 0.44384(3) 0.0595(2) Uani 1 1 d . . .

loop_
_atom_site_aniso_label
_atom_site_aniso_U_11
_atom_site_aniso_U_22
_atom_site_aniso_U_33
_atom_site_aniso_U_23
_atom_site_aniso_U_13
_atom_site_aniso_U_12
Cd1 0.03881(10) 0.03520(10) 0.04077(11) -0.00110(9) -0.00246(10) -0.00313(10)
N1 0.0381(13) 0.0339(12) 0.0350(13) -0.0009(10) -0.0036(10) -0.0016(10)
N2 0.0397(14) 0.0385(13) 0.0426(15) 0.0067(11) 0.0025(11) 0.0023(11)
N3 0.0469(14) 0.0410(15) 0.0467(16) -0.0007(11) -0.0078(12) -0.0040(12)
N4 0.0452(15) 0.0424(14) 0.0333(14) -0.0051(11) -0.0038(11) 0.0016(12)
N5 0.057(2) 0.0518(18) 0.060(2) 0.0034(14) -0.0021(15) 0.0080(14)
N6 0.0525(17) 0.0509(19) 0.072(2) 0.0068(17) -0.0118(15) 0.0028(16)
C1 0.0443(16) 0.0330(15) 0.0397(17) -0.0029(12) 0.0002(13) 0.0017(13)
C2 0.0572(19) 0.0393(18) 0.0412(18) -0.0080(13) -0.0007(15) -0.0014(14)
C3 0.0575(17) 0.0400(14) 0.0464(17) -0.0066(14) -0.0071(16) -0.011(2)
C4 0.0442(18) 0.0489(18) 0.0420(18) 0.0027(14) -0.0034(13) -0.0114(14)
C5 0.0388(15) 0.0391(16) 0.0348(15) 0.0025(12) -0.0038(12) -0.0021(12)
C6 0.0366(15) 0.0500(16) 0.0428(17) -0.0053(13) -0.0027(15) -0.0035(15)
C7 0.0405(16) 0.0449(17) 0.0343(16) 0.0002(13) 0.0036(13) 0.0008(13)
C8 0.0500(19) 0.0480(19) 0.051(2) 0.0038(15) 0.0077(16) -0.0054(15)
C9 0.064(2) 0.048(2) 0.075(3) 0.0152(19) 0.007(2) -0.0010(17)
C10 0.062(2) 0.075(3) 0.065(2) 0.028(2) -0.009(2) -0.008(3)
C11 0.064(2) 0.074(2) 0.0444(19) 0.0082(17) -0.011(2) -0.004(2)
C12 0.0427(18) 0.054(2) 0.0412(18) -0.0001(15) 0.0004(14) -0.0036(15)
C13 0.075(3) 0.064(2) 0.044(2) -0.0117(18) -0.0164(18) -0.011(2)
C14 0.054(2) 0.0572(19) 0.050(2) -0.0004(15) -0.0120(19) -0.0050(19)
C15 0.065(2) 0.0369(16) 0.060(2) -0.0052(14) -0.008(2) -0.0088(17)
C16 0.0538(19) 0.048(2) 0.069(3) 0.0013(17) -0.0075(17) -0.0185(16)
C17 0.0374(16) 0.0510(19) 0.052(2) 0.0132(16) 0.0014(15) 0.0010(14)
C18 0.041(2) 0.072(2) 0.064(2) 0.023(2) -0.0049(17) -0.0075(18)
C19 0.0368(17) 0.088(3) 0.068(3) 0.035(2) 0.0053(18) 0.0063(19)
C20 0.0479(19) 0.075(2) 0.059(2) 0.0239(19) 0.0122(19) 0.015(2)
C21 0.050(2) 0.065(2) 0.052(2) 0.0119(18) 0.0066(17) 0.0094(18)
C22 0.0371(15) 0.048(2) 0.0442(18) 0.0134(14) 0.0021(13) 0.0012(13)
C23 0.0464(19) 0.0473(17) 0.0455(18) -0.0080(15) 0.0055(14) 0.0013(14)
C24 0.053(2) 0.052(2) 0.054(2) -0.0009(17) -0.0016(17) 0.0089(17)
C25 0.091(3) 0.058(2) 0.081(3) 0.013(2) 0.003(3) 0.025(2)
C26 0.050(2) 0.053(2) 0.056(2) 0.0070(17) -0.0044(17) -0.0019(17)
C27 0.095(4) 0.057(3) 0.091(4) 0.021(2) 0.003(3) 0.022(3)
O1 0.0602(15) 0.0560(15) 0.0442(14) -0.0113(11) -0.0091(11) -0.0031(12)
O2 0.0443(13) 0.0547(14) 0.0577(16) -0.0056(12) 0.0012(11) -0.0142(11)
O3A 0.141(9) 0.105(7) 0.123(8) 0.040(5) 0.057(7) 0.068(6)
O5A 0.079(6) 0.259(16) 0.151(9) 0.007(11) 0.017(5) -0.099(8)
O6A 0.144(9) 0.108(6) 0.087(5) -0.039(4) -0.036(6) -0.013(6)
O3B 0.059(6) 0.175(17) 0.166(15) 0.066(13) -0.028(8) -0.025(9)
O5B 0.22(2) 0.075(7) 0.085(8) 0.015(6) -0.030(11) -0.056(9)
O6B 0.193(17) 0.110(9) 0.062(6) -0.004(5) 0.027(9) 0.031(11)
O4 0.141(3) 0.076(2) 0.065(2) 0.0074(17) -0.006(2) -0.001(2)
O7 0.141(4) 0.085(3) 0.118(3) -0.006(2) -0.022(3) 0.060(3)
O8 0.082(3) 0.098(3) 0.172(5) -0.023(3) 0.002(3) -0.010(2)
O9 0.230(5) 0.106(3) 0.070(2) -0.012(2) 0.024(3) 0.052(4)
O10 0.110(3) 0.0632(17) 0.106(3) -0.0271(18) -0.023(2) 0.010(2)
Cl1 0.0591(5) 0.0574(5) 0.0592(5) -0.0039(5) -0.0002(4) 0.0002(4)
Cl2 0.0672(6) 0.0452(4) 0.0661(6) -0.0097(4) 0.0034(5) 0.0089(5)

loop_
_atom_type_symbol
_atom_type_description
_atom_type_scat_dispersion_real
_atom_type_scat_dispersion_imag
_atom_type_scat_source
C C 0.0033 0.0016 'International Tables Vol C Tables 4.2.6.8 and 6.1.1.4'
H H 0.0000 0.0000 'International Tables Vol C Tables 4.2.6.8 and 6.1.1.4'
N N 0.0061 0.0033 'International Tables Vol C Tables 4.2.6.8 and 6.1.1.4'
O O 0.0106 0.0060 'International Tables Vol C Tables 4.2.6.8 and 6.1.1.4'
Cl Cl 0.1484 0.1585 'International Tables Vol C Tables 4.2.6.8 and 6.1.1.4'
Cd Cd -0.8075 1.2024 'International Tables Vol C Tables 4.2.6.8 and 6.1.1.4'

loop_
_geom_angle_atom_site_label_1
_geom_angle_atom_site_label_2
_geom_angle_atom_site_label_3
_geom_angle
N1 Cd1 N3 153.55(10)
N1 Cd1 N6 91.35(10)
N3 Cd1 N6 84.82(11)
N1 Cd1 N2 70.67(9)
N3 Cd1 N2 135.11(10)
N6 Cd1 N2 88.20(11)
N1 Cd1 N5 92.89(10)
N3 Cd1 N5 93.87(10)
N6 Cd1 N5 172.88(12)
N2 Cd1 N5 87.81(10)
N1 Cd1 O2 135.63(9)
N3 Cd1 O2 69.95(9)
N6 Cd1 O2 83.05(10)
N2 Cd1 O2 65.20(9)
N5 Cd1 O2 89.92(10)
N1 Cd1 N4 68.69(9)
N3 Cd1 N4 85.25(9)
N6 Cd1 N4 91.77(11)
N2 Cd1 N4 139.34(9)
N5 Cd1 N4 95.09(10)
O2 Cd1 N4 154.99(8)
C5 N1 C1 119.9(3)
C5 N1 Cd1 121.9(2)
C1 N1 Cd1 118.1(2)
C22 N2 C23 115.2(3)
C22 N2 Cd1 114.4(2)
C23 N2 Cd1 109.2(2)
C15 N3 C14 112.5(3)
C15 N3 Cd1 110.3(2)
C14 N3 Cd1 117.5(2)
C7 N4 C6 117.7(3)
C7 N4 Cd1 105.73(19)
C6 N4 Cd1 107.36(19)
C24 N5 Cd1 162.7(3)
C26 N6 Cd1 155.1(3)
N1 C1 C2 120.5(3)
N1 C1 C23 117.5(3)
C2 C1 C23 121.9(3)
C3 C2 C1 119.9(3)
C2 C3 C4 119.0(3)
C5 C4 C3 119.2(3)
N1 C5 C4 121.5(3)
N1 C5 C6 117.2(3)
C4 C5 C6 121.3(3)
N4 C6 C5 113.9(3)
C8 C7 C12 119.1(3)
C8 C7 N4 124.0(3)
C12 C7 N4 116.9(3)
C7 C8 C9 119.5(4)
C10 C9 C8 121.2(4)
C9 C10 C11 119.8(4)
C12 C11 C10 119.9(4)
C11 C12 O1 123.7(3)
C11 C12 C7 120.4(3)
O1 C12 C7 115.8(3)
O1 C13 C14 112.0(3)
N3 C14 C13 112.1(3)
N3 C15 C16 111.1(3)
O2 C16 C15 105.4(3)
O2 C17 C22 115.5(3)
O2 C17 C18 123.3(4)
C22 C17 C18 121.2(4)
C19 C18 C17 118.1(4)
C20 C19 C18 121.7(4)
C19 C20 C21 119.7(4)
C22 C21 C20 119.8(4)
C17 C22 C21 119.6(3)
C17 C22 N2 117.5(3)
C21 C22 N2 122.9(3)
N2 C23 C1 111.7(3)
N5 C24 C25 178.3(5)
N6 C26 C27 178.3(5)
C12 O1 C13 117.0(3)
C17 O2 C16 119.2(3)
C17 O2 Cd1 116.0(2)
C16 O2 Cd1 114.4(2)
O5A Cl1 O3B 135.2(9)
O5A Cl1 O3A 114.7(8)
O3B Cl1 O3A 44.6(8)
O5A Cl1 O6A 113.2(8)
O3B Cl1 O6A 63.3(10)
O3A Cl1 O6A 107.9(7)
O5A Cl1 O4 107.6(7)
O3B Cl1 O4 116.3(7)
O3A Cl1 O4 106.3(4)
O6A Cl1 O4 106.6(5)
O5A Cl1 O5B 39.1(9)
O3B Cl1 O5B 108.8(10)
O3A Cl1 O5B 76.1(9)
O6A Cl1 O5B 135.2(7)
O4 Cl1 O5B 115.0(6)
O5A Cl1 O6B 67.5(9)
O3B Cl1 O6B 101.5(10)
O3A Cl1 O6B 137.4(7)
O6A Cl1 O6B 46.5(7)
O4 Cl1 O6B 113.4(5)
O5B Cl1 O6B 99.8(10)
O7 Cl2 O9 112.2(3)
O7 Cl2 O10 112.6(2)
O9 Cl2 O10 111.7(3)
O7 Cl2 O8 109.1(3)
O9 Cl2 O8 105.0(4)
O10 Cl2 O8 105.7(3)

loop_
_geom_bond_atom_site_label_1
_geom_bond_atom_site_label_2
_geom_bond_distance
Cd1 N1 2.330(3)
Cd1 N3 2.368(3)
Cd1 N6 2.413(3)
Cd1 N2 2.423(3)
Cd1 N5 2.438(3)
Cd1 O2 2.486(2)
Cd1 N4 2.583(3)
N1 C5 1.341(4)
N1 C1 1.345(4)
N2 C22 1.452(4)
N2 C23 1.467(4)
N3 C15 1.478(4)
N3 C14 1.493(4)
N4 C7 1.429(4)
N4 C6 1.457(4)
N5 C24 1.126(5)
N6 C26 1.127(5)
C1 C2 1.379(4)
C1 C23 1.491(5)
C2 C3 1.371(5)
C3 C4 1.381(5)
C4 C5 1.371(4)
C5 C6 1.513(4)
C7 C8 1.378(5)
C7 C12 1.386(5)
C8 C9 1.392(6)
C9 C10 1.344(6)
C10 C11 1.383(6)
C11 C12 1.376(5)
C12 O1 1.381(5)
C13 O1 1.442(5)
C13 C14 1.494(6)
C15 C16 1.505(6)
C16 O2 1.443(4)
C17 O2 1.379(4)
C17 C22 1.381(5)
C17 C18 1.400(5)
C18 C19 1.389(6)
C19 C20 1.362(7)
C20 C21 1.409(6)
C21 C22 1.382(5)
C24 C25 1.449(5)
C26 C27 1.450(6)
O3A Cl1 1.395(8)
O5A Cl1 1.316(8)
O6A Cl1 1.404(7)
O3B Cl1 1.381(12)
O5B Cl1 1.455(13)
O6B Cl1 1.489(12)
O4 Cl1 1.414(4)
O7 Cl2 1.395(4)
O8 Cl2 1.423(4)
O9 Cl2 1.406(4)
O10 Cl2 1.415(3)

loop_
_geom_torsion_atom_site_label_1
_geom_torsion_atom_site_label_2
_geom_torsion_atom_site_label_3
_geom_torsion_atom_site_label_4
_geom_torsion
N3 Cd1 N1 C5 4.7(4)
N6 Cd1 N1 C5 -76.4(2)
N2 Cd1 N1 C5 -164.0(2)
N5 Cd1 N1 C5 109.3(2)
O2 Cd1 N1 C5 -157.8(2)
N4 Cd1 N1 C5 15.0(2)
N3 Cd1 N1 C1 -179.6(2)
N6 Cd1 N1 C1 99.3(2)
N2 Cd1 N1 C1 11.7(2)
N5 Cd1 N1 C1 -74.9(2)
O2 Cd1 N1 C1 17.9(3)
N4 Cd1 N1 C1 -169.3(2)
N1 Cd1 N2 C22 -157.7(2)
N3 Cd1 N2 C22 29.4(3)
N6 Cd1 N2 C22 110.2(2)
N5 Cd1 N2 C22 -63.9(2)
O2 Cd1 N2 C22 27.02(19)
N4 Cd1 N2 C22 -159.18(19)
N1 Cd1 N2 C23 -27.0(2)
N3 Cd1 N2 C23 160.14(19)
N6 Cd1 N2 C23 -119.0(2)
N5 Cd1 N2 C23 66.9(2)
O2 Cd1 N2 C23 157.8(2)
N4 Cd1 N2 C23 -28.4(3)
N1 Cd1 N3 C15 -144.7(2)
N6 Cd1 N3 C15 -62.1(2)
N2 Cd1 N3 C15 20.1(3)
N5 Cd1 N3 C15 110.9(2)
O2 Cd1 N3 C15 22.4(2)
N4 Cd1 N3 C15 -154.3(2)
N1 Cd1 N3 C14 84.5(3)
N6 Cd1 N3 C14 167.1(3)
N2 Cd1 N3 C14 -110.7(3)
N5 Cd1 N3 C14 -19.9(3)
O2 Cd1 N3 C14 -108.4(3)
N4 Cd1 N3 C14 74.9(3)
N1 Cd1 N4 C7 100.3(2)
N3 Cd1 N4 C7 -84.3(2)
N6 Cd1 N4 C7 -168.9(2)
N2 Cd1 N4 C7 101.8(2)
N5 Cd1 N4 C7 9.2(2)
O2 Cd1 N4 C7 -91.6(3)
N1 Cd1 N4 C6 -26.15(19)
N3 Cd1 N4 C6 149.3(2)
N6 Cd1 N4 C6 64.6(2)
N2 Cd1 N4 C6 -24.7(3)
N5 Cd1 N4 C6 -117.3(2)
O2 Cd1 N4 C6 141.9(2)
N1 Cd1 N5 C24 -31.0(11)
N3 Cd1 N5 C24 123.5(11)
N6 Cd1 N5 C24 -157.4(11)
N2 Cd1 N5 C24 -101.5(11)
O2 Cd1 N5 C24 -166.7(11)
N4 Cd1 N5 C24 37.9(11)
N1 Cd1 N6 C26 158.3(8)
N3 Cd1 N6 C26 4.5(8)
N2 Cd1 N6 C26 -131.1(8)
N5 Cd1 N6 C26 -75.2(14)
O2 Cd1 N6 C26 -65.9(8)
N4 Cd1 N6 C26 89.6(8)
C5 N1 C1 C2 -0.5(5)
Cd1 N1 C1 C2 -176.3(2)
C5 N1 C1 C23 -178.0(3)
Cd1 N1 C1 C23 6.1(4)
N1 C1 C2 C3 -0.2(5)
C23 C1 C2 C3 177.2(3)
C1 C2 C3 C4 0.3(5)
C2 C3 C4 C5 0.3(5)
C1 N1 C5 C4 1.1(5)
Cd1 N1 C5 C4 176.8(2)
C1 N1 C5 C6 -176.4(3)
Cd1 N1 C5 C6 -0.7(4)
C3 C4 C5 N1 -1.0(5)
C3 C4 C5 C6 176.4(3)
C7 N4 C6 C5 -83.3(4)
Cd1 N4 C6 C5 35.7(3)
N1 C5 C6 N4 -26.4(4)
C4 C5 C6 N4 156.1(3)
C6 N4 C7 C8 29.1(5)
Cd1 N4 C7 C8 -90.8(3)
C6 N4 C7 C12 -154.1(3)
Cd1 N4 C7 C12 86.0(3)
C12 C7 C8 C9 -0.7(5)
N4 C7 C8 C9 176.1(3)
C7 C8 C9 C10 -1.7(6)
C8 C9 C10 C11 3.2(7)
C9 C10 C11 C12 -2.2(7)
C10 C11 C12 O1 175.6(4)
C10 C11 C12 C7 -0.1(6)
C8 C7 C12 C11 1.6(5)
N4 C7 C12 C11 -175.4(3)
C8 C7 C12 O1 -174.5(3)
N4 C7 C12 O1 8.5(4)
C15 N3 C14 C13 124.1(3)
Cd1 N3 C14 C13 -106.1(3)
O1 C13 C14 N3 56.6(4)
C14 N3 C15 C16 80.3(4)
Cd1 N3 C15 C16 -53.0(4)
N3 C15 C16 O2 59.5(4)
O2 C17 C18 C19 179.8(3)
C22 C17 C18 C19 -0.2(5)
C17 C18 C19 C20 -0.8(6)
C18 C19 C20 C21 0.7(6)
C19 C20 C21 C22 0.4(5)
O2 C17 C22 C21 -178.7(3)
C18 C17 C22 C21 1.2(5)
O2 C17 C22 N2 0.7(4)
C18 C17 C22 N2 -179.3(3)
C20 C21 C22 C17 -1.4(5)
C20 C21 C22 N2 179.2(3)
C23 N2 C22 C17 -154.3(3)
Cd1 N2 C22 C17 -26.6(4)
C23 N2 C22 C21 25.1(5)
Cd1 N2 C22 C21 152.9(3)
C22 N2 C23 C1 169.7(3)
Cd1 N2 C23 C1 39.4(3)
N1 C1 C23 N2 -31.8(4)
C2 C1 C23 N2 150.7(3)
Cd1 N5 C24 C25 -116(17)
Cd1 N6 C26 C27 -76(18)
C11 C12 O1 C13 53.3(5)
C7 C12 O1 C13 -130.7(3)
C14 C13 O1 C12 65.5(4)
C22 C17 O2 C16 168.1(3)
C18 C17 O2 C16 -11.9(5)
C22 C17 O2 Cd1 25.0(4)
C18 C17 O2 Cd1 -154.9(3)
C15 C16 O2 C17 179.4(3)
C15 C16 O2 Cd1 -37.0(3)
N1 Cd1 O2 C17 -34.5(3)
N3 Cd1 O2 C17 153.7(3)
N6 Cd1 O2 C17 -119.3(2)
N2 Cd1 O2 C17 -28.0(2)
N5 Cd1 O2 C17 59.6(2)
N4 Cd1 O2 C17 161.5(2)
N1 Cd1 O2 C16 -179.3(2)
N3 Cd1 O2 C16 8.9(2)
N6 Cd1 O2 C16 95.9(2)
N2 Cd1 O2 C16 -172.9(3)
N5 Cd1 O2 C16 -85.2(2)
N4 Cd1 O2 C16 16.7(4)
